data_2234375
loop_
_publ_author_name
'Chen, Juan'
'Li, Jing'

_publ_section_title
;
 Bis{<i>N</i>-[(diethylamino)dimethylsilyl]anilinido-\k^2^<i>N</i>,<i>N</i>'}nickel(II)
;
_journal_coeditor_code RK2340
_journal_issue 4
_journal_name_full 'Acta Crystallographica Section E'
_journal_page_first m357
_journal_paper_doi 10.1107/S1600536812008550
_journal_volume 68
_journal_year 2012
_chemical_formula_iupac '[Ni (C12 H21 N2 Si)2]'
_chemical_formula_moiety 'C24 H42 N4 Ni Si2'
_chemical_formula_sum 'C24 H42 N4 Ni Si2'
_chemical_formula_weight 501.49
_chemical_melting_point_gt 451
_chemical_melting_point_lt 452
_chemical_name_systematic
;
Bis{<i>N</i>-[(diethylamino)dimethylsilyl]anilinido-
\k^2^<i>N</i>,<i>N</i>'}nickel(II)
;
_space_group_IT_number 43
_symmetry_cell_setting orthorhombic
_symmetry_space_group_name_Hall 'F 2 -2d'
_symmetry_space_group_name_H-M 'F d d 2'
_atom_sites_solution_hydrogens geom
_atom_sites_solution_primary direct
_atom_sites_solution_secondary difmap
_audit_creation_method SHELXL-97
_cell_angle_alpha 90.00
_cell_angle_beta 90.00
_cell_angle_gamma 90.00
_cell_formula_units_Z 8
_cell_length_a 21.2631(11)
_cell_length_b 30.0347(16)
_cell_length_c 8.6228(5)
_cell_measurement_reflns_used 2035
_cell_measurement_temperature 295(2)
_cell_measurement_theta_max 26.356
_cell_measurement_theta_min 2.129
_cell_volume 5506.8(5)
_computing_cell_refinement '<i>SAINT</i> (Bruker, 2000)'
_computing_data_collection '<i>SMART</i> (Bruker, 2000)'
_computing_data_reduction '<i>SAINT</i> (Bruker, 2000)'
_computing_molecular_graphics '<i>SHELXTL</i>  (Sheldrick, 2008)'
_computing_publication_material '<i>SHELXL97</i> (Sheldrick, 2008)'
_computing_structure_refinement '<i>SHELXL97</i> (Sheldrick, 2008)'
_computing_structure_solution '<i>SHELXS97</i> (Sheldrick, 2008)'
_diffrn_ambient_temperature 295(2)
_diffrn_measured_fraction_theta_full 0.999
_diffrn_measured_fraction_theta_max 0.999
_diffrn_measurement_device_type 'Bruker SMART CCD'
_diffrn_measurement_method '\f and \w scan'
_diffrn_radiation_monochromator graphite
_diffrn_radiation_source 'fine-focus sealed tube'
_diffrn_radiation_type MoK\a
_diffrn_radiation_wavelength 0.71073
_diffrn_reflns_av_R_equivalents 0.0294
_diffrn_reflns_av_sigmaI/netI 0.0286
_diffrn_reflns_limit_h_max 22
_diffrn_reflns_limit_h_min -25
_diffrn_reflns_limit_k_max 34
_diffrn_reflns_limit_k_min -36
_diffrn_reflns_limit_l_max 10
_diffrn_reflns_limit_l_min -10
_diffrn_reflns_number 6217
_diffrn_reflns_theta_full 25.50
_diffrn_reflns_theta_max 25.50
_diffrn_reflns_theta_min 2.35
_exptl_absorpt_coefficient_mu 0.809
_exptl_absorpt_correction_T_max 0.8549
_exptl_absorpt_correction_T_min 0.8233
_exptl_absorpt_correction_type multi-scan
_exptl_absorpt_process_details '(<i>SADABS</i>; Sheldrick, 1996)'
_exptl_crystal_colour red
_exptl_crystal_density_diffrn 1.210
_exptl_crystal_density_method 'not measured'
_exptl_crystal_description Block
_exptl_crystal_F_000 2160
_exptl_crystal_size_max 0.25
_exptl_crystal_size_mid 0.20
_exptl_crystal_size_min 0.20
_refine_diff_density_max 0.477
_refine_diff_density_min -0.199
_refine_ls_abs_structure_details 'Flack (1983), 1038 Friedel pairs'
_refine_ls_abs_structure_Flack 0.012(17)
_refine_ls_extinction_method none
_refine_ls_goodness_of_fit_ref 1.042
_refine_ls_hydrogen_treatment constr
_refine_ls_matrix_type full
_refine_ls_number_parameters 141
_refine_ls_number_reflns 2414
_refine_ls_number_restraints 1
_refine_ls_restrained_S_all 1.041
_refine_ls_R_factor_all 0.0462
_refine_ls_R_factor_gt 0.0399
_refine_ls_shift/su_max 0.000
_refine_ls_shift/su_mean 0.000
_refine_ls_structure_factor_coef Fsqd
_refine_ls_weighting_details 'calc w=1/[\s^2^(Fo^2^)+(0.0724P)^2^] where P=(Fo^2^+2Fc^2^)/3'
_refine_ls_weighting_scheme calc
_refine_ls_wR_factor_gt 0.1001
_refine_ls_wR_factor_ref 0.1041
_reflns_number_gt 2145
_reflns_number_total 2414
_reflns_threshold_expression I>2\s(I)
_cod_data_source_file rk2340.cif
_cod_data_source_block I
_cod_database_code 2234375
_cod_database_fobs_code 2234375

loop_
_symmetry_equiv_pos_as_xyz
'x, y, z'
'-x, -y, z'
'x+1/4, -y+1/4, z+1/4'
'-x+1/4, y+1/4, z+1/4'
'x, y+1/2, z+1/2'
'-x, -y+1/2, z+1/2'
'x+1/4, -y+3/4, z+3/4'
'-x+1/4, y+3/4, z+3/4'
'x+1/2, y, z+1/2'
'-x+1/2, -y, z+1/2'
'x+3/4, -y+1/4, z+3/4'
'-x+3/4, y+1/4, z+3/4'
'x+1/2, y+1/2, z'
'-x+1/2, -y+1/2, z'
'x+3/4, -y+3/4, z+1/4'
'-x+3/4, y+3/4, z+1/4'

loop_
_atom_site_type_symbol
_atom_site_label
_atom_site_fract_x
_atom_site_fract_y
_atom_site_fract_z
_atom_site_U_iso_or_equiv
_atom_site_adp_type
_atom_site_calc_flag
_atom_site_refinement_flags
_atom_site_occupancy
_atom_site_symmetry_multiplicity
Ni Ni1 0.7500 0.2500 0.59583(5) 0.03740(17) Uani d S 1 2
Si Si1 0.62152(4) 0.24725(3) 0.62421(11) 0.0448(3) Uani d . 1 1
N N1 0.67563(11) 0.23000(10) 0.4923(4) 0.0430(6) Uani d . 1 1
N N2 0.67555(11) 0.28051(8) 0.7349(4) 0.0426(6) Uani d . 1 1
C C1 0.67006(15) 0.20291(10) 0.3645(4) 0.0431(7) Uani d . 1 1
C C2 0.72350(19) 0.18285(13) 0.2987(4) 0.0564(9) Uani d . 1 1
H H2A 0.7629 0.1889 0.3405 0.068 Uiso calc R 1 1
C C3 0.7188(2) 0.15423(13) 0.1727(4) 0.0622(10) Uani d . 1 1
H H3A 0.7550 0.1413 0.1318 0.075 Uiso calc R 1 1
C C4 0.6615(2) 0.14486(13) 0.1082(5) 0.0700(11) Uani d . 1 1
H H4A 0.6585 0.1255 0.0244 0.084 Uiso calc R 1 1
C C5 0.6092(2) 0.16427(14) 0.1681(5) 0.0663(11) Uani d . 1 1
H H5A 0.5702 0.1585 0.1233 0.080 Uiso calc R 1 1
C C6 0.61285(17) 0.19221(13) 0.2936(4) 0.0567(9) Uani d . 1 1
H H6A 0.5760 0.2045 0.3330 0.068 Uiso calc R 1 1
C C7 0.58850(18) 0.20036(14) 0.7411(5) 0.0668(11) Uani d . 1 1
H H7A 0.5435 0.2026 0.7434 0.100 Uiso calc R 1 1
H H7B 0.6046 0.2019 0.8449 0.100 Uiso calc R 1 1
H H7C 0.6005 0.1725 0.6949 0.100 Uiso calc R 1 1
C C8 0.55404(18) 0.28164(14) 0.5536(7) 0.0819(15) Uani d . 1 1
H H8A 0.5153 0.2690 0.5902 0.123 Uiso calc R 1 1
H H8B 0.5540 0.2821 0.4423 0.123 Uiso calc R 1 1
H H8C 0.5582 0.3115 0.5921 0.123 Uiso calc R 1 1
C C9 0.6760(2) 0.27464(13) 0.9052(5) 0.0579(9) Uani d . 1 1
H H9A 0.7149 0.2870 0.9452 0.069 Uiso calc R 1 1
H H9B 0.6764 0.2430 0.9274 0.069 Uiso calc R 1 1
C C10 0.6211(2) 0.29574(18) 0.9940(7) 0.0892(15) Uani d . 1 1
H H10A 0.6261 0.2903 1.1030 0.134 Uiso calc R 1 1
H H10B 0.5822 0.2829 0.9592 0.134 Uiso calc R 1 1
H H10C 0.6205 0.3273 0.9754 0.134 Uiso calc R 1 1
C C11 0.67674(16) 0.32842(11) 0.6879(5) 0.0531(9) Uani d . 1 1
H H11A 0.6419 0.3436 0.7375 0.064 Uiso calc R 1 1
H H11B 0.6704 0.3303 0.5766 0.064 Uiso calc R 1 1
C C12 0.73718(17) 0.35238(12) 0.7289(6) 0.0634(10) Uani d . 1 1
H H12A 0.7347 0.3828 0.6948 0.095 Uiso calc R 1 1
H H12B 0.7719 0.3379 0.6787 0.095 Uiso calc R 1 1
H H12C 0.7432 0.3516 0.8392 0.095 Uiso calc R 1 1

loop_
_atom_site_aniso_label
_atom_site_aniso_U_11
_atom_site_aniso_U_22
_atom_site_aniso_U_33
_atom_site_aniso_U_12
_atom_site_aniso_U_13
_atom_site_aniso_U_23
Ni1 0.0262(3) 0.0458(3) 0.0402(3) -0.0003(2) 0.000 0.000
Si1 0.0273(4) 0.0509(5) 0.0561(8) 0.0002(3) 0.0019(4) -0.0001(4)
N1 0.0295(13) 0.0548(16) 0.0446(15) -0.0033(11) -0.0011(12) 0.0014(13)
N2 0.0320(13) 0.0449(15) 0.0510(16) 0.0044(10) 0.0024(13) 0.0001(13)
C1 0.0439(17) 0.0488(17) 0.0365(18) -0.0049(13) -0.0020(14) 0.0065(14)
C2 0.0478(19) 0.075(2) 0.046(2) -0.0021(17) -0.0036(16) -0.0034(17)
C3 0.073(3) 0.070(2) 0.0439(19) 0.008(2) 0.004(2) -0.0073(18)
C4 0.106(3) 0.063(2) 0.0407(19) -0.013(2) -0.009(2) -0.0014(18)
C5 0.073(3) 0.075(3) 0.052(2) -0.018(2) -0.012(2) 0.0021(19)
C6 0.048(2) 0.066(2) 0.056(2) -0.0136(16) -0.0102(18) 0.0067(17)
C7 0.062(2) 0.070(2) 0.068(3) -0.0159(19) 0.021(2) 0.001(2)
C8 0.0393(19) 0.080(3) 0.126(5) 0.0105(18) -0.028(2) 0.004(3)
C9 0.063(2) 0.059(2) 0.052(2) 0.0005(17) 0.0074(18) -0.0018(18)
C10 0.089(3) 0.102(3) 0.077(3) 0.010(2) 0.027(3) -0.012(3)
C11 0.0448(18) 0.0486(19) 0.066(2) 0.0059(14) 0.0031(16) -0.0046(16)
C12 0.061(2) 0.047(2) 0.082(3) -0.0021(16) -0.010(2) -0.0029(19)

loop_
_atom_type_symbol
_atom_type_description
_atom_type_scat_dispersion_real
_atom_type_scat_dispersion_imag
_atom_type_scat_source
C C 0.0033 0.0016 'International Tables Vol C Tables 4.2.6.8 and 6.1.1.4'
H H 0.0000 0.0000 'International Tables Vol C Tables 4.2.6.8 and 6.1.1.4'
N N 0.0061 0.0033 'International Tables Vol C Tables 4.2.6.8 and 6.1.1.4'
Si Si 0.0817 0.0704 'International Tables Vol C Tables 4.2.6.8 and 6.1.1.4'
Ni Ni 0.3393 1.1124 'International Tables Vol C Tables 4.2.6.8 and 6.1.1.4'

loop_
_geom_angle_atom_site_label_1
_geom_angle_atom_site_label_2
_geom_angle_atom_site_label_3
_geom_angle_site_symmetry_1
_geom_angle_site_symmetry_3
_geom_angle
N1 Ni1 N1 . 14_655 124.35(18)
N1 Ni1 N2 . 14_655 136.28(10)
N1 Ni1 N2 14_655 14_655 77.82(11)
N1 Ni1 N2 . . 77.82(11)
N1 Ni1 N2 14_655 . 136.28(10)
N2 Ni1 N2 14_655 . 113.51(15)
N1 Ni1 Si1 . 14_655 150.95(9)
N1 Ni1 Si1 14_655 14_655 37.73(9)
N2 Ni1 Si1 14_655 14_655 40.81(7)
N2 Ni1 Si1 . 14_655 131.23(8)
N1 Ni1 Si1 . . 37.73(9)
N1 Ni1 Si1 14_655 . 150.95(9)
N2 Ni1 Si1 14_655 . 131.23(8)
N2 Ni1 Si1 . . 40.81(7)
Si1 Ni1 Si1 14_655 . 169.77(4)
N1 Si1 N2 . . 95.28(13)
N1 Si1 C7 . . 112.69(18)
N2 Si1 C7 . . 111.89(18)
N1 Si1 C8 . . 118.0(2)
N2 Si1 C8 . . 110.88(17)
C7 Si1 C8 . . 107.7(2)
C7 Si1 Ni1 . . 116.41(13)
C8 Si1 Ni1 . . 135.91(16)
C1 N1 Si1 . . 131.2(2)
C1 N1 Ni1 . . 129.1(2)
Si1 N1 Ni1 . . 98.73(15)
C9 N2 C11 . . 112.6(3)
C9 N2 Si1 . . 117.7(2)
C11 N2 Si1 . . 113.7(2)
C9 N2 Ni1 . . 119.3(2)
C11 N2 Ni1 . . 104.02(19)
Si1 N2 Ni1 . . 86.48(12)
N1 C1 C6 . . 124.1(3)
N1 C1 C2 . . 120.5(3)
C6 C1 C2 . . 115.4(3)
C3 C2 C1 . . 121.5(4)
C3 C2 H2A . . 119.2
C1 C2 H2A . . 119.2
C4 C3 C2 . . 120.6(4)
C4 C3 H3A . . 119.7
C2 C3 H3A . . 119.7
C5 C4 C3 . . 119.1(4)
C5 C4 H4A . . 120.4
C3 C4 H4A . . 120.4
C4 C5 C6 . . 121.0(4)
C4 C5 H5A . . 119.5
C6 C5 H5A . . 119.5
C5 C6 C1 . . 122.3(4)
C5 C6 H6A . . 118.8
C1 C6 H6A . . 118.8
Si1 C7 H7A . . 109.5
Si1 C7 H7B . . 109.5
H7A C7 H7B . . 109.5
Si1 C7 H7C . . 109.5
H7A C7 H7C . . 109.5
H7B C7 H7C . . 109.5
Si1 C8 H8A . . 109.5
Si1 C8 H8B . . 109.5
H8A C8 H8B . . 109.5
Si1 C8 H8C . . 109.5
H8A C8 H8C . . 109.5
H8B C8 H8C . . 109.5
N2 C9 C10 . . 116.2(4)
N2 C9 H9A . . 108.2
C10 C9 H9A . . 108.2
N2 C9 H9B . . 108.2
C10 C9 H9B . . 108.2
H9A C9 H9B . . 107.4
C9 C10 H10A . . 109.5
C9 C10 H10B . . 109.5
H10A C10 H10B . . 109.5
C9 C10 H10C . . 109.5
H10A C10 H10C . . 109.5
H10B C10 H10C . . 109.5
N2 C11 C12 . . 114.1(3)
N2 C11 H11A . . 108.7
C12 C11 H11A . . 108.7
N2 C11 H11B . . 108.7
C12 C11 H11B . . 108.7
H11A C11 H11B . . 107.6
C11 C12 H12A . . 109.5
C11 C12 H12B . . 109.5
H12A C12 H12B . . 109.5
C11 C12 H12C . . 109.5
H12A C12 H12C . . 109.5
H12B C12 H12C . . 109.5

loop_
_geom_bond_atom_site_label_1
_geom_bond_atom_site_label_2
_geom_bond_site_symmetry_2
_geom_bond_distance
Ni1 N1 . 1.913(3)
Ni1 N1 14_655 1.913(3)
Ni1 N2 14_655 2.187(3)
Ni1 N2 . 2.187(3)
Ni1 Si1 14_655 2.7441(8)
Ni1 Si1 . 2.7441(8)
Si1 N1 . 1.699(3)
Si1 N2 . 1.797(3)
Si1 C7 . 1.869(4)
Si1 C8 . 1.870(4)
N1 C1 . 1.375(4)
N2 C9 . 1.479(5)
N2 C11 . 1.495(4)
C1 C6 . 1.399(5)
C1 C2 . 1.406(5)
C2 C3 . 1.389(5)
C2 H2A . 0.9300
C3 C4 . 1.369(6)
C3 H3A . 0.9300
C4 C5 . 1.359(6)
C4 H4A . 0.9300
C5 C6 . 1.372(6)
C5 H5A . 0.9300
C6 H6A . 0.9300
C7 H7A . 0.9600
C7 H7B . 0.9600
C7 H7C . 0.9600
C8 H8A . 0.9600
C8 H8B . 0.9600
C8 H8C . 0.9600
C9 C10 . 1.534(6)
C9 H9A . 0.9700
C9 H9B . 0.9700
C10 H10A . 0.9600
C10 H10B . 0.9600
C10 H10C . 0.9600
C11 C12 . 1.515(5)
C11 H11A . 0.9700
C11 H11B . 0.9700
C12 H12A . 0.9600
C12 H12B . 0.9600
C12 H12C . 0.9600
